data_7228325
loop_
_publ_author_name
'Kowalkowska, Daria'
'Do\/l\;ega, Anna'
'Nedelko, Natalia'
'Hnatejko, Zbigniew'
'Ponikiewski, \/Lukasz'
'Matracka, Alicja'
'\'Slawska-Waniewska, Anna'
'Str\;agowska, Alicja'
'S\/lowy, Klaudia'
'Gazda, Maria'
'Pladzyk, Agnieszka'

_publ_section_title
;
 Structural, spectral and magnetic properties of Ni(II), Co(II) and Cd(II)
 compounds with imidazole derivatives and silanethiolate ligands
;
_journal_name_full CrystEngComm
_journal_paper_doi 10.1039/C7CE00555E
_journal_year 2017
_chemical_absolute_configuration unk
_chemical_formula_moiety 'C40 H56 N8 Ni2 O8, 9(C H Cl3)'
_chemical_formula_sum 'C49 H65 Cl27 N8 Ni2 O8'
_chemical_formula_weight 1968.66
_chemical_name_systematic
;
 ?
;
_space_group_IT_number 2
_symmetry_cell_setting triclinic
_symmetry_Int_Tables_number 2
_symmetry_space_group_name_Hall '-P 1'
_symmetry_space_group_name_H-M 'P -1'
_atom_sites_solution_hydrogens geom
_audit_creation_date 2017-02-22T08:21:30-00:00
_audit_creation_method 'WinGX routine CIF_UPDATE'
_audit_update_record
;
2017-03-15 deposited with the CCDC.
2017-05-26 downloaded from the CCDC.
;
_cell_angle_alpha 87.591(4)
_cell_angle_beta 78.654(4)
_cell_angle_gamma 88.153(4)
_cell_formula_units_Z 2
_cell_length_a 14.0403(7)
_cell_length_b 16.2198(8)
_cell_length_c 18.3694(9)
_cell_measurement_reflns_used 8577
_cell_measurement_temperature 293(2)
_cell_measurement_theta_max 28.4678
_cell_measurement_theta_min 2.2586
_cell_volume 4096.7(4)
_computing_cell_refinement
;
        CrysAlisPro, Agilent Technologies,
        Version 1.171.35.15 (release 03-08-2011 CrysAlis171 .NET)
        (compiled Aug  3 2011,13:03:54)
;
_computing_data_collection
;
        CrysAlisPro, Agilent Technologies,
        Version 1.171.35.15 (release 03-08-2011 CrysAlis171 .NET)
        (compiled Aug  3 2011,13:03:54)
;
_computing_data_reduction
;
        CrysAlisPro, Agilent Technologies,
        Version 1.171.35.15 (release 03-08-2011 CrysAlis171 .NET)
        (compiled Aug  3 2011,13:03:54)
;
_computing_structure_refinement 'SHELXL-2013 (Sheldrick, 2013)'
_diffrn_ambient_temperature 293(2)
_diffrn_detector_area_resol_mean 8.1883
_diffrn_measured_fraction_theta_full 0.998
_diffrn_measured_fraction_theta_max 0.972
_diffrn_measurement_device_type 'Xcalibur, Sapphire2, large Be window'
_diffrn_measurement_method '\w scans'
_diffrn_orient_matrix_UB_11 -0.0371133
_diffrn_orient_matrix_UB_12 0.0249413
_diffrn_orient_matrix_UB_13 -0.0115697
_diffrn_orient_matrix_UB_21 -0.030601
_diffrn_orient_matrix_UB_22 -0.0345429
_diffrn_orient_matrix_UB_23 0.0043842
_diffrn_orient_matrix_UB_31 -0.0185119
_diffrn_orient_matrix_UB_32 0.0100805
_diffrn_orient_matrix_UB_33 0.0374165
_diffrn_radiation_monochromator graphite
_diffrn_radiation_type MoK\a
_diffrn_radiation_wavelength 0.71073
_diffrn_reflns_av_R_equivalents 0.0737
_diffrn_reflns_av_unetI/netI 0.1523
_diffrn_reflns_Laue_measured_fraction_full 0.998
_diffrn_reflns_Laue_measured_fraction_max 0.972
_diffrn_reflns_limit_h_max 17
_diffrn_reflns_limit_h_min -16
_diffrn_reflns_limit_k_max 20
_diffrn_reflns_limit_k_min -20
_diffrn_reflns_limit_l_max 22
_diffrn_reflns_limit_l_min -12
_diffrn_reflns_number 27311
_diffrn_reflns_point_group_measured_fraction_full 0.998
_diffrn_reflns_point_group_measured_fraction_max 0.972
_diffrn_reflns_theta_full 25.242
_diffrn_reflns_theta_max 26.999
_diffrn_reflns_theta_min 2.386
_exptl_absorpt_coefficient_mu 1.39
_exptl_absorpt_correction_T_max 0.865
_exptl_absorpt_correction_T_min 0.617
_exptl_absorpt_correction_type analytical
_exptl_absorpt_process_details
;
        CrysAlisPro, Agilent Technologies,
        Version 1.171.35.15 (release 03-08-2011 CrysAlis171 .NET)
        (compiled Aug  3 2011,13:03:54)
Analytical numeric absorption correction using a multifaceted crystal
                        model based on expressions derived by R.C. Clark & J.S.
        (Clark, R. C. & Reid, J. S. (1995). Acta Cryst. A51, 887-897)
;
_exptl_crystal_colour violet
_exptl_crystal_density_diffrn 1.596
_exptl_crystal_description block
_exptl_crystal_F_000 1988
_exptl_crystal_size_max 0.24
_exptl_crystal_size_mid 0.22
_exptl_crystal_size_min 0.21
_refine_diff_density_max 3.072
_refine_diff_density_min -0.906
_refine_diff_density_rms 0.169
_refine_ls_extinction_method none
_refine_ls_goodness_of_fit_ref 1.056
_refine_ls_hydrogen_treatment constr
_refine_ls_matrix_type full
_refine_ls_number_parameters 850
_refine_ls_number_reflns 17364
_refine_ls_number_restraints 0
_refine_ls_restrained_S_all 1.056
_refine_ls_R_factor_all 0.1368
_refine_ls_R_factor_gt 0.0867
_refine_ls_shift/su_max 0.001
_refine_ls_shift/su_mean 0
_refine_ls_structure_factor_coef Fsqd
_refine_ls_weighting_details
;
 w=1/[\s^2^(Fo^2^)+(0.1344P)^2^+5.9357P]
 where P=(Fo^2^+2Fc^2^)/3
;
_refine_ls_weighting_scheme calc
_refine_ls_wR_factor_gt 0.2129
_refine_ls_wR_factor_ref 0.2788
_reflns_Friedel_coverage 0
_reflns_number_gt 10551
_reflns_number_total 17364
_reflns_threshold_expression 'I > 2\s(I)'
_cod_data_source_file c7ce00555e2.cif
_cod_data_source_block ap2_14a
_cod_database_code 7228325
_shelx_estimated_absorpt_t_min 0.731
_shelx_estimated_absorpt_t_max 0.759

loop_
_symmetry_equiv_pos_as_xyz
'x, y, z'
'-x, -y, -z'

loop_
_atom_site_label
_atom_site_type_symbol
_atom_site_fract_x
_atom_site_fract_y
_atom_site_fract_z
_atom_site_U_iso_or_equiv
_atom_site_adp_type
_atom_site_occupancy
_atom_site_site_symmetry_order
_atom_site_calc_flag
_atom_site_refinement_flags_posn
_atom_site_refinement_flags_adp
_atom_site_refinement_flags_occupancy
Ni1 Ni 1 0 1 0.0275(2) Uani 1 2 d S . P
Ni2 Ni 0.48818(5) 0.50544(5) 0.75943(4) 0.0308(2) Uani 1 1 d . . .
Ni3 Ni 0 1 0.5 0.0291(2) Uani 1 2 d S . P
Cl1 Cl 0.24911(14) 0.71252(15) 0.72421(12) 0.0682(6) Uani 1 1 d . . .
Cl2 Cl 0.44210(13) 0.77942(12) 0.67628(9) 0.0498(4) Uani 1 1 d . . .
Cl3 Cl 0.3361(2) 0.80444(19) 0.82505(12) 0.1011(10) Uani 1 1 d . . .
Cl4 Cl 0.10556(13) 0.70416(12) 0.46634(10) 0.0524(4) Uani 1 1 d . . .
Cl5 Cl 0.08649(14) 0.75005(12) 0.61876(10) 0.0541(5) Uani 1 1 d . . .
Cl6 Cl -0.08277(13) 0.69763(13) 0.56568(11) 0.0589(5) Uani 1 1 d . . .
Cl7 Cl 0.2081(2) 0.37300(18) 0.5778(2) 0.1137(12) Uani 1 1 d . . .
Cl8 Cl 0.08113(18) 0.51615(16) 0.57950(14) 0.0837(8) Uani 1 1 d . . .
Cl9 Cl 0.0411(3) 0.39463(18) 0.69854(15) 0.1252(14) Uani 1 1 d . . .
Cl10 Cl 0.90913(19) 0.48096(15) 0.87620(13) 0.0775(7) Uani 1 1 d . . .
Cl11 Cl 0.80287(14) 0.63638(13) 0.88869(11) 0.0566(5) Uani 1 1 d . . .
Cl12 Cl 0.96135(17) 0.61174(14) 0.76393(12) 0.0727(6) Uani 1 1 d . . .
Cl13 Cl 0.31227(15) 0.22044(15) 0.43067(11) 0.0652(5) Uani 1 1 d . . .
Cl14 Cl 0.27429(18) 0.15771(14) 0.58381(11) 0.0707(6) Uani 1 1 d . . .
Cl15 Cl 0.39280(16) 0.06224(13) 0.46797(13) 0.0674(6) Uani 1 1 d . . .
Cl16 Cl 0.69124(16) 0.25378(13) 0.66810(9) 0.0640(6) Uani 1 1 d . . .
Cl17 Cl 0.74073(13) 0.31242(12) 0.80151(9) 0.0494(4) Uani 1 1 d . . .
Cl18 Cl 0.56420(12) 0.21834(11) 0.81026(9) 0.0457(4) Uani 1 1 d . . .
Cl19 Cl 0.85414(12) 0.27248(11) 0.97357(11) 0.0521(4) Uani 1 1 d . . .
Cl20 Cl 1.02465(14) 0.26858(12) 0.85490(9) 0.0526(4) Uani 1 1 d . . .
Cl21 Cl 1.02795(13) 0.35508(11) 0.98957(10) 0.0495(4) Uani 1 1 d . . .
Cl22 Cl 0.66368(15) 0.02440(14) 0.70033(11) 0.0663(5) Uani 1 1 d . . .
Cl23 Cl 0.53623(19) -0.03904(16) 0.82943(12) 0.0794(7) Uani 1 1 d . . .
Cl24 Cl 0.45591(17) 0.03567(18) 0.70571(15) 0.0845(7) Uani 1 1 d . . .
Cl25 Cl 0.25312(14) 0.24390(11) 0.95054(10) 0.0528(4) Uani 1 1 d . . .
Cl26 Cl 0.26659(14) 0.13018(13) 1.07538(9) 0.0552(5) Uani 1 1 d . . .
Cl27 Cl 0.35873(12) 0.08798(11) 0.92533(10) 0.0490(4) Uani 1 1 d . . .
O1 O 0.9916(3) -0.1041(3) 0.9427(2) 0.0330(9) Uani 1 1 d . . .
O2 O 1.0920(3) 0.0520(3) 0.9104(2) 0.0322(9) Uani 1 1 d . . .
O3 O 0.5380(3) 0.6199(3) 0.7759(2) 0.0334(9) Uani 1 1 d . . .
O4 O 0.6224(3) 0.4734(3) 0.6981(2) 0.0361(9) Uani 1 1 d . . .
O5 O 0.3573(3) 0.5412(3) 0.8203(2) 0.0362(9) Uani 1 1 d . . .
O6 O 0.4369(3) 0.3918(2) 0.7449(2) 0.0342(9) Uani 1 1 d . . .
O7 O -0.0811(3) 0.9293(3) 0.5827(2) 0.0342(9) Uani 1 1 d . . .
O8 O 0.0026(3) 0.9047(3) 0.4302(2) 0.0334(9) Uani 1 1 d . . .
N1 N 0.8786(3) 0.0513(3) 0.9619(3) 0.0314(10) Uani 1 1 d . . .
N2 N 0.7279(3) 0.0990(3) 0.9592(2) 0.0322(11) Uani 1 1 d . . .
N3 N 0.5271(4) 0.3936(3) 0.9673(3) 0.0344(11) Uani 1 1 d . . .
N4 N 0.5308(3) 0.4591(3) 0.8576(3) 0.0324(11) Uani 1 1 d . . .
N5 N 0.4440(3) 0.5466(3) 0.6594(3) 0.0336(11) Uani 1 1 d . . .
N6 N 0.4448(4) 0.5872(3) 0.5421(3) 0.0345(11) Uani 1 1 d . . .
N7 N 0.2737(3) 0.8895(3) 0.5240(3) 0.0340(11) Uani 1 1 d . . .
N8 N 0.1284(3) 0.9509(3) 0.5311(2) 0.0302(10) Uani 1 1 d . . .
C1 C 1.0171(5) -0.1978(4) 0.8457(4) 0.0488(17) Uani 1 1 d . . .
H1A H 0.976 -0.2304 0.8834 0.073 Uiso 1 1 calc R U .
H1B H 1.0785 -0.2262 0.8309 0.073 Uiso 1 1 calc R U .
H1C H 0.9867 -0.1892 0.8035 0.073 Uiso 1 1 calc R U .
C2 C 1.0331(4) -0.1158(4) 0.8761(3) 0.0331(13) Uani 1 1 d . . .
C3 C 1.0930(4) -0.0579(4) 0.8294(3) 0.0363(14) Uani 1 1 d . . .
H3A H 1.1177 -0.0739 0.7812 0.044 Uiso 1 1 calc R U .
C4 C 1.1191(4) 0.0198(4) 0.8474(3) 0.0314(12) Uani 1 1 d . . .
C5 C 1.1846(5) 0.0720(4) 0.7888(3) 0.0419(15) Uani 1 1 d . . .
H5A H 1.1962 0.1233 0.8095 0.063 Uiso 1 1 calc R U .
H5B H 1.1537 0.0828 0.7471 0.063 Uiso 1 1 calc R U .
H5C H 1.2453 0.043 0.7729 0.063 Uiso 1 1 calc R U .
C6 C 0.7925(4) 0.0719(4) 1.0021(3) 0.0326(12) Uani 1 1 d . . .
H6A H 0.7778 0.0682 1.0537 0.039 Uiso 1 1 calc R U .
C7 C 0.7782(4) 0.0939(4) 0.8858(3) 0.0355(13) Uani 1 1 d . . .
H7B H 0.7542 0.1078 0.8431 0.043 Uiso 1 1 calc R U .
C8 C 0.8682(4) 0.0649(4) 0.8890(3) 0.0369(14) Uani 1 1 d . . .
H8A H 0.9169 0.0553 0.8477 0.044 Uiso 1 1 calc R U .
C9 C 0.6277(4) 0.1265(4) 0.9839(3) 0.0358(13) Uani 1 1 d . . .
H9A H 0.6018 0.0995 1.0315 0.043 Uiso 1 1 calc R U .
H9B H 0.5895 0.11 0.9486 0.043 Uiso 1 1 calc R U .
C10 C 0.6171(4) 0.2205(4) 0.9917(3) 0.0343(13) Uani 1 1 d . . .
H10A H 0.6432 0.2479 0.9443 0.041 Uiso 1 1 calc R U .
H10B H 0.6541 0.2373 1.0277 0.041 Uiso 1 1 calc R U .
C11 C 0.5086(4) 0.2472(4) 1.0172(3) 0.0356(13) Uani 1 1 d . . .
H11A H 0.4734 0.2344 0.9789 0.043 Uiso 1 1 calc R U .
H11B H 0.4813 0.215 1.0617 0.043 Uiso 1 1 calc R U .
C12 C 0.4927(5) 0.3381(4) 1.0333(3) 0.0390(14) Uani 1 1 d . . .
H12A H 0.4239 0.3489 1.0512 0.047 Uiso 1 1 calc R U .
H12B H 0.5265 0.3509 1.0725 0.047 Uiso 1 1 calc R U .
C13 C 0.4839(4) 0.4057(4) 0.9084(3) 0.0338(13) Uani 1 1 d . . .
H13A H 0.4275 0.3796 0.9035 0.041 Uiso 1 1 calc R U .
C14 C 0.6077(5) 0.4410(4) 0.9547(3) 0.0408(14) Uani 1 1 d . . .
H14A H 0.6527 0.4447 0.9853 0.049 Uiso 1 1 calc R U .
C15 C 0.6090(4) 0.4819(4) 0.8881(3) 0.0365(13) Uani 1 1 d . . .
H15A H 0.6554 0.5197 0.8661 0.044 Uiso 1 1 calc R U .
C16 C 0.6418(5) 0.7327(4) 0.7722(4) 0.0455(16) Uani 1 1 d . . .
H16A H 0.5842 0.7555 0.8025 0.068 Uiso 1 1 calc R U .
H16B H 0.6605 0.7672 0.7283 0.068 Uiso 1 1 calc R U .
H16C H 0.6934 0.7299 0.7998 0.068 Uiso 1 1 calc R U .
C17 C 0.6219(5) 0.6465(4) 0.7504(3) 0.0370(14) Uani 1 1 d . . .
C18 C 0.6989(5) 0.6020(4) 0.7050(3) 0.0376(14) Uani 1 1 d . . .
H18A H 0.757 0.6292 0.6891 0.045 Uiso 1 1 calc R U .
C19 C 0.6952(5) 0.5205(4) 0.6819(3) 0.0380(14) Uani 1 1 d . . .
C20 C 0.7874(5) 0.4819(5) 0.6349(4) 0.0515(18) Uani 1 1 d . . .
H20A H 0.7743 0.4269 0.6228 0.077 Uiso 1 1 calc R U .
H20B H 0.8388 0.4799 0.6627 0.077 Uiso 1 1 calc R U .
H20C H 0.8068 0.5147 0.59 0.077 Uiso 1 1 calc R U .
C21 C 0.1923(5) 0.5366(5) 0.8857(4) 0.0503(17) Uani 1 1 d . . .
H21A H 0.2068 0.5914 0.8974 0.075 Uiso 1 1 calc R U .
H21B H 0.1736 0.504 0.9307 0.075 Uiso 1 1 calc R U .
H21C H 0.1399 0.5393 0.8589 0.075 Uiso 1 1 calc R U .
C22 C 0.2826(4) 0.4970(4) 0.8375(3) 0.0351(13) Uani 1 1 d . . .
C23 C 0.2755(4) 0.4148(4) 0.8146(3) 0.0361(13) Uani 1 1 d . . .
H23A H 0.2167 0.3888 0.8309 0.043 Uiso 1 1 calc R U .
C24 C 0.3504(5) 0.3700(4) 0.7694(3) 0.0357(13) Uani 1 1 d . . .
C25 C 0.3265(5) 0.2845(4) 0.7461(4) 0.0457(16) Uani 1 1 d . . .
H25A H 0.3832 0.2604 0.7156 0.069 Uiso 1 1 calc R U .
H25B H 0.2751 0.2899 0.7185 0.069 Uiso 1 1 calc R U .
H25C H 0.3063 0.2496 0.7896 0.069 Uiso 1 1 calc R U .
C26 C 0.4960(4) 0.5805(4) 0.5976(3) 0.0348(13) Uani 1 1 d . . .
H26A H 0.5596 0.5976 0.5931 0.042 Uiso 1 1 calc R U .
C27 C 0.3544(5) 0.5572(5) 0.5706(4) 0.0477(16) Uani 1 1 d . . .
H27A H 0.3028 0.5541 0.546 0.057 Uiso 1 1 calc R U .
C28 C 0.3556(5) 0.5327(4) 0.6424(3) 0.0428(15) Uani 1 1 d . . .
H28A H 0.3034 0.5097 0.6752 0.051 Uiso 1 1 calc R U .
C29 C 0.4773(5) 0.6254(4) 0.4674(3) 0.0417(15) Uani 1 1 d . . .
H29A H 0.4376 0.6061 0.4343 0.05 Uiso 1 1 calc R U .
H29B H 0.544 0.6081 0.4484 0.05 Uiso 1 1 calc R U .
C30 C 0.4708(4) 0.7195(4) 0.4676(3) 0.0404(15) Uani 1 1 d . . .
H30A H 0.4895 0.741 0.4168 0.048 Uiso 1 1 calc R U .
H30B H 0.5171 0.7388 0.4954 0.048 Uiso 1 1 calc R U .
C31 C 0.3691(4) 0.7553(4) 0.5011(3) 0.0347(13) Uani 1 1 d . . .
H31A H 0.3209 0.7325 0.4768 0.042 Uiso 1 1 calc R U .
H31B H 0.3527 0.74 0.5536 0.042 Uiso 1 1 calc R U .
C32 C 0.3678(4) 0.8485(4) 0.4909(4) 0.0404(14) Uani 1 1 d . . .
H32A H 0.4187 0.8701 0.513 0.048 Uiso 1 1 calc R U .
H32B H 0.3828 0.8628 0.4382 0.048 Uiso 1 1 calc R U .
C33 C 0.2003(4) 0.9113(4) 0.4878(3) 0.0329(13) Uani 1 1 d . . .
H33A H 0.2007 0.8997 0.4386 0.039 Uiso 1 1 calc R U .
C34 C 0.2464(5) 0.9158(4) 0.5948(3) 0.0391(14) Uani 1 1 d . . .
H34A H 0.2816 0.9091 0.6326 0.047 Uiso 1 1 calc R U .
C35 C 0.1574(5) 0.9539(4) 0.5993(3) 0.0383(14) Uani 1 1 d . . .
H35A H 0.1216 0.9782 0.6414 0.046 Uiso 1 1 calc R U .
C36 C 0.1488(6) 1.1206(5) 0.2958(4) 0.0536(18) Uani 1 1 d . . .
H36A H 0.1562 1.1683 0.3231 0.08 Uiso 1 1 calc R U .
H36B H 0.1078 1.1345 0.2608 0.08 Uiso 1 1 calc R U .
H36C H 0.2114 1.1019 0.2697 0.08 Uiso 1 1 calc R U .
C37 C 0.1025(4) 1.0518(4) 0.3497(3) 0.0365(14) Uani 1 1 d . . .
C38 C 0.0859(5) 0.9758(4) 0.3206(3) 0.0397(15) Uani 1 1 d . . .
H38A H 0.1088 0.9696 0.27 0.048 Uiso 1 1 calc R U .
C39 C 0.0248(5) 0.8327(4) 0.3190(4) 0.0474(17) Uani 1 1 d . . .
H39A H -0.0085 0.7916 0.353 0.071 Uiso 1 1 calc R U .
H39B H 0.0872 0.811 0.2956 0.071 Uiso 1 1 calc R U .
H39C H -0.0128 0.8473 0.2818 0.071 Uiso 1 1 calc R U .
C40 C 0.0379(4) 0.9084(4) 0.3609(3) 0.0380(14) Uani 1 1 d . . .
C41 C 0.3583(5) 0.7333(4) 0.7525(3) 0.0447(16) Uani 1 1 d . . .
H41A H 0.3869 0.6819 0.7698 0.054 Uiso 1 1 calc R U .
C42 C 0.0262(5) 0.7504(5) 0.5422(4) 0.0460(16) Uani 1 1 d . . .
H42A H 0.0119 0.8077 0.5279 0.055 Uiso 1 1 calc R U .
C43 C 0.0895(7) 0.4122(6) 0.6030(5) 0.073(2) Uani 1 1 d . . .
H43A H 0.0491 0.383 0.5751 0.088 Uiso 1 1 calc R U .
C44 C 0.8677(5) 0.5628(5) 0.8264(4) 0.0496(17) Uani 1 1 d . . .
H44A H 0.8225 0.5414 0.7979 0.06 Uiso 1 1 calc R U .
C45 C 0.2910(6) 0.1328(5) 0.4898(4) 0.0538(18) Uani 1 1 d . . .
H45A H 0.2326 0.1062 0.4815 0.065 Uiso 1 1 calc R U .
C46 C 0.6442(5) 0.2906(4) 0.7572(3) 0.0411(15) Uani 1 1 d . . .
H46A H 0.6073 0.342 0.7515 0.049 Uiso 1 1 calc R U .
C47 C 0.9831(5) 0.2697(4) 0.9528(3) 0.0397(14) Uani 1 1 d . . .
H47A H 1.0065 0.2192 0.9754 0.048 Uiso 1 1 calc R U .
C48 C 0.5532(5) -0.0239(5) 0.7321(4) 0.0539(18) Uani 1 1 d . . .
H48A H 0.5562 -0.0779 0.7096 0.065 Uiso 1 1 calc R U .
C49 C 0.2580(5) 0.1394(4) 0.9810(4) 0.0437(15) Uani 1 1 d . . .
H49A H 0.1982 0.1132 0.9749 0.052 Uiso 1 1 calc R U .

loop_
_atom_site_aniso_label
_atom_site_aniso_U_11
_atom_site_aniso_U_22
_atom_site_aniso_U_33
_atom_site_aniso_U_23
_atom_site_aniso_U_13
_atom_site_aniso_U_12
Ni1 0.0281(5) 0.0304(6) 0.0221(5) 0.0006(4) -0.0016(4) 0.0039(4)
Ni2 0.0305(4) 0.0326(4) 0.0277(4) 0.0024(3) -0.0026(3) 0.0003(3)
Ni3 0.0316(6) 0.0333(6) 0.0208(5) 0.0000(4) -0.0019(4) 0.0039(4)
Cl1 0.0465(11) 0.0882(16) 0.0673(13) 0.0183(11) -0.0107(9) 0.0067(10)
Cl2 0.0516(10) 0.0566(11) 0.0417(9) 0.0028(7) -0.0120(7) 0.0044(8)
Cl3 0.144(2) 0.116(2) 0.0426(12) -0.0313(13) -0.0170(13) 0.0379(19)
Cl4 0.0476(10) 0.0575(11) 0.0471(10) -0.0053(8) 0.0034(7) 0.0019(8)
Cl5 0.0590(11) 0.0595(11) 0.0467(10) 0.0021(8) -0.0176(8) -0.0061(9)
Cl6 0.0443(10) 0.0708(13) 0.0584(11) -0.0098(9) 0.0002(8) -0.0092(9)
Cl7 0.094(2) 0.0711(17) 0.197(3) -0.051(2) -0.074(2) 0.0321(15)
Cl8 0.0768(15) 0.0724(15) 0.0844(16) 0.0227(12) 0.0176(12) 0.0217(12)
Cl9 0.244(4) 0.0699(17) 0.0559(15) 0.0075(12) -0.0170(19) -0.010(2)
Cl10 0.0898(16) 0.0618(14) 0.0765(15) 0.0147(10) -0.0128(12) 0.0194(12)
Cl11 0.0513(10) 0.0598(12) 0.0598(11) -0.0151(9) -0.0119(8) 0.0043(9)
Cl12 0.0817(15) 0.0640(13) 0.0617(13) -0.0054(10) 0.0151(10) -0.0136(11)
Cl13 0.0582(12) 0.0834(15) 0.0530(11) 0.0144(10) -0.0120(9) -0.0017(10)
Cl14 0.1003(17) 0.0612(13) 0.0424(10) -0.0062(9) 0.0082(10) -0.0126(12)
Cl15 0.0662(13) 0.0474(11) 0.0818(14) -0.0122(10) 0.0044(10) -0.0041(9)
Cl16 0.0888(15) 0.0701(13) 0.0273(9) -0.0081(8) 0.0047(8) -0.0075(11)
Cl17 0.0519(10) 0.0577(11) 0.0377(9) 0.0035(7) -0.0069(7) -0.0041(8)
Cl18 0.0471(9) 0.0489(10) 0.0392(9) 0.0050(7) -0.0055(7) 0.0002(7)
Cl19 0.0378(9) 0.0459(10) 0.0691(12) -0.0042(8) -0.0016(8) -0.0022(7)
Cl20 0.0635(11) 0.0531(11) 0.0373(9) -0.0010(7) -0.0012(7) 0.0019(9)
Cl21 0.0440(9) 0.0523(10) 0.0532(10) -0.0034(8) -0.0113(7) -0.0032(8)
Cl22 0.0571(12) 0.0752(14) 0.0610(12) 0.0045(10) 0.0021(9) -0.0083(10)
Cl23 0.0913(17) 0.0811(16) 0.0526(12) 0.0108(10) 0.0146(11) 0.0030(13)
Cl24 0.0551(13) 0.0948(19) 0.1023(19) -0.0091(14) -0.0159(12) 0.0265(12)
Cl25 0.0573(11) 0.0418(10) 0.0597(11) 0.0024(8) -0.0150(8) 0.0075(8)
Cl26 0.0553(11) 0.0690(13) 0.0400(9) 0.0051(8) -0.0063(7) -0.0092(9)
Cl27 0.0435(9) 0.0454(10) 0.0536(10) -0.0055(7) 0.0020(7) 0.0020(7)
O1 0.032(2) 0.035(2) 0.031(2) -0.0012(16) -0.0060(16) 0.0017(17)
O2 0.033(2) 0.039(2) 0.023(2) 0.0003(16) -0.0025(15) 0.0032(18)
O3 0.033(2) 0.035(2) 0.030(2) 0.0005(16) -0.0028(16) -0.0018(18)
O4 0.033(2) 0.037(2) 0.036(2) 0.0027(17) -0.0018(17) -0.0021(18)
O5 0.033(2) 0.038(2) 0.036(2) -0.0003(17) -0.0006(17) -0.0011(18)
O6 0.033(2) 0.032(2) 0.035(2) -0.0008(17) -0.0031(17) 0.0025(18)
O7 0.036(2) 0.041(2) 0.023(2) 0.0031(16) 0.0007(16) 0.0002(18)
O8 0.031(2) 0.041(2) 0.026(2) -0.0010(16) -0.0033(16) 0.0041(18)
N1 0.029(2) 0.035(3) 0.030(2) -0.0022(19) -0.0048(19) 0.004(2)
N2 0.033(3) 0.034(3) 0.028(2) 0.0053(19) -0.0032(19) 0.004(2)
N3 0.032(3) 0.041(3) 0.027(2) 0.002(2) -0.0010(19) 0.009(2)
N4 0.029(3) 0.033(3) 0.033(3) 0.0020(19) -0.0016(19) 0.004(2)
N5 0.033(3) 0.032(3) 0.037(3) 0.001(2) -0.009(2) 0.002(2)
N6 0.045(3) 0.029(3) 0.029(3) 0.0034(19) -0.007(2) 0.009(2)
N7 0.031(3) 0.032(3) 0.040(3) 0.003(2) -0.010(2) 0.007(2)
N8 0.032(3) 0.033(3) 0.024(2) 0.0027(18) -0.0022(18) 0.004(2)
C1 0.061(4) 0.046(4) 0.034(3) -0.012(3) 0.004(3) 0.006(3)
C2 0.039(3) 0.036(3) 0.024(3) -0.006(2) -0.006(2) 0.005(3)
C3 0.039(3) 0.044(4) 0.022(3) -0.003(2) 0.003(2) 0.005(3)
C4 0.035(3) 0.036(3) 0.021(3) 0.006(2) -0.004(2) 0.009(2)
C5 0.044(4) 0.050(4) 0.027(3) 0.003(3) 0.004(2) -0.005(3)
C6 0.036(3) 0.034(3) 0.024(3) 0.004(2) 0.001(2) -0.002(2)
C7 0.041(3) 0.041(3) 0.024(3) -0.001(2) -0.006(2) 0.003(3)
C8 0.037(3) 0.048(4) 0.023(3) 0.000(2) -0.001(2) 0.006(3)
C9 0.032(3) 0.035(3) 0.038(3) 0.004(2) -0.004(2) 0.003(3)
C10 0.031(3) 0.044(4) 0.025(3) 0.002(2) -0.001(2) 0.003(3)
C11 0.031(3) 0.040(3) 0.030(3) 0.006(2) 0.004(2) 0.007(3)
C12 0.039(3) 0.046(4) 0.027(3) 0.004(3) 0.000(2) 0.008(3)
C13 0.033(3) 0.034(3) 0.031(3) 0.002(2) 0.000(2) 0.008(2)
C14 0.044(4) 0.040(4) 0.039(3) -0.007(3) -0.009(3) 0.005(3)
C15 0.037(3) 0.032(3) 0.038(3) 0.003(2) -0.004(2) 0.001(3)
C16 0.054(4) 0.043(4) 0.039(4) 0.006(3) -0.008(3) -0.009(3)
C17 0.044(4) 0.038(3) 0.029(3) 0.007(2) -0.009(2) -0.006(3)
C18 0.036(3) 0.041(4) 0.035(3) 0.005(3) -0.005(2) -0.004(3)
C19 0.039(3) 0.046(4) 0.026(3) 0.005(2) -0.003(2) 0.006(3)
C20 0.043(4) 0.059(5) 0.046(4) -0.002(3) 0.008(3) -0.001(3)
C21 0.039(4) 0.054(4) 0.052(4) -0.001(3) 0.004(3) 0.006(3)
C22 0.034(3) 0.040(3) 0.028(3) 0.002(2) 0.002(2) 0.005(3)
C23 0.033(3) 0.038(3) 0.036(3) 0.004(2) -0.005(2) 0.001(3)
C24 0.040(3) 0.039(3) 0.028(3) 0.003(2) -0.007(2) -0.007(3)
C25 0.053(4) 0.038(4) 0.045(4) 0.000(3) -0.004(3) -0.008(3)
C26 0.031(3) 0.035(3) 0.036(3) 0.003(2) -0.003(2) 0.002(3)
C27 0.045(4) 0.060(5) 0.037(4) 0.003(3) -0.007(3) -0.003(3)
C28 0.044(4) 0.050(4) 0.033(3) 0.003(3) -0.005(3) -0.005(3)
C29 0.048(4) 0.046(4) 0.027(3) -0.002(3) 0.002(3) 0.014(3)
C30 0.033(3) 0.049(4) 0.032(3) 0.006(3) 0.006(2) 0.006(3)
C31 0.032(3) 0.043(4) 0.028(3) 0.001(2) -0.002(2) 0.002(3)
C32 0.033(3) 0.036(3) 0.047(4) 0.008(3) 0.001(3) 0.002(3)
C33 0.042(3) 0.032(3) 0.022(3) 0.004(2) -0.003(2) 0.003(3)
C34 0.044(4) 0.039(4) 0.034(3) -0.005(3) -0.008(3) 0.002(3)
C35 0.045(4) 0.042(4) 0.029(3) -0.002(2) -0.012(2) 0.007(3)
C36 0.063(5) 0.053(4) 0.036(4) 0.008(3) 0.009(3) -0.011(4)
C37 0.034(3) 0.042(4) 0.031(3) 0.001(2) 0.000(2) 0.003(3)
C38 0.043(4) 0.052(4) 0.020(3) -0.001(2) 0.004(2) 0.003(3)
C39 0.057(4) 0.052(4) 0.032(3) -0.007(3) -0.005(3) 0.002(3)
C40 0.034(3) 0.050(4) 0.031(3) -0.009(3) -0.009(2) 0.008(3)
C41 0.054(4) 0.048(4) 0.032(3) -0.004(3) -0.008(3) 0.010(3)
C42 0.049(4) 0.048(4) 0.039(4) 0.000(3) -0.004(3) 0.004(3)
C43 0.098(7) 0.063(6) 0.064(5) 0.004(4) -0.030(5) -0.009(5)
C44 0.055(4) 0.048(4) 0.044(4) -0.001(3) -0.005(3) 0.000(3)
C45 0.060(5) 0.050(4) 0.049(4) -0.001(3) -0.005(3) -0.004(4)
C46 0.048(4) 0.043(4) 0.030(3) 0.003(3) -0.002(3) 0.005(3)
C47 0.042(4) 0.037(3) 0.036(3) 0.001(3) 0.001(3) 0.000(3)
C48 0.056(4) 0.049(4) 0.050(4) 0.003(3) 0.004(3) 0.009(3)
C49 0.043(4) 0.042(4) 0.047(4) 0.000(3) -0.012(3) 0.004(3)

loop_
_atom_type_symbol
_atom_type_description
_atom_type_scat_dispersion_real
_atom_type_scat_dispersion_imag
_atom_type_scat_source
C C 0.0033 0.0016 'International Tables Vol C Tables 4.2.6.8 and 6.1.1.4'
H H 0 0 'International Tables Vol C Tables 4.2.6.8 and 6.1.1.4'
N N 0.0061 0.0033 'International Tables Vol C Tables 4.2.6.8 and 6.1.1.4'
O O 0.0106 0.006 'International Tables Vol C Tables 4.2.6.8 and 6.1.1.4'
Cl Cl 0.1484 0.1585 'International Tables Vol C Tables 4.2.6.8 and 6.1.1.4'
Ni Ni 0.3393 1.1124 'International Tables Vol C Tables 4.2.6.8 and 6.1.1.4'

loop_
_exptl_crystal_face_index_h
_exptl_crystal_face_index_k
_exptl_crystal_face_index_l
_exptl_crystal_face_perp_dist
-4 6 23 0.1803
-15 -15 -3 0.1016
15 15 3 0.0963
15 -13 9 0.0548
-15 13 -9 0.0548
5 -1 26 0.1897
0 -4 -25 0.415

loop_
_geom_angle_atom_site_label_1
_geom_angle_atom_site_label_2
_geom_angle_atom_site_label_3
_geom_angle
_geom_angle_site_symmetry_1
_geom_angle_site_symmetry_3
O1 Ni1 O1 180 . 2_757
O1 Ni1 O2 90.91(16) . .
O1 Ni1 O2 89.09(16) 2_757 .
O1 Ni1 O2 89.09(16) . 2_757
O1 Ni1 O2 90.91(16) 2_757 2_757
O2 Ni1 O2 180 . 2_757
O1 Ni1 N1 89.93(17) . .
O1 Ni1 N1 90.07(17) 2_757 .
O2 Ni1 N1 90.86(17) . .
O2 Ni1 N1 89.14(17) 2_757 .
O1 Ni1 N1 90.07(17) . 2_757
O1 Ni1 N1 89.93(17) 2_757 2_757
O2 Ni1 N1 89.14(17) . 2_757
O2 Ni1 N1 90.86(17) 2_757 2_757
N1 Ni1 N1 180 . 2_757
O5 Ni2 O6 91.41(16) . .
O5 Ni2 O3 87.66(16) . .
O6 Ni2 O3 178.93(15) . .
O5 Ni2 O4 177.97(17) . .
O6 Ni2 O4 90.61(16) . .
O3 Ni2 O4 90.32(16) . .
O5 Ni2 N4 89.67(17) . .
O6 Ni2 N4 89.51(18) . .
O3 Ni2 N4 89.96(18) . .
O4 Ni2 N4 90.51(17) . .
O5 Ni2 N5 90.82(18) . .
O6 Ni2 N5 87.96(18) . .
O3 Ni2 N5 92.58(17) . .
O4 Ni2 N5 89.09(18) . .
N4 Ni2 N5 177.43(19) . .
O8 Ni3 O8 180 . 2_576
O8 Ni3 O7 88.62(16) . .
O8 Ni3 O7 91.39(16) 2_576 .
O8 Ni3 O7 91.38(16) . 2_576
O8 Ni3 O7 88.61(16) 2_576 2_576
O7 Ni3 O7 180 . 2_576
O8 Ni3 N8 89.59(17) . .
O8 Ni3 N8 90.41(17) 2_576 .
O7 Ni3 N8 89.70(17) . .
O7 Ni3 N8 90.30(17) 2_576 .
O8 Ni3 N8 90.41(17) . 2_576
O8 Ni3 N8 89.59(17) 2_576 2_576
O7 Ni3 N8 90.30(17) . 2_576
O7 Ni3 N8 89.70(17) 2_576 2_576
N8 Ni3 N8 180 . 2_576
C2 O1 Ni1 125.7(4) . .
C4 O2 Ni1 125.6(4) . .
C17 O3 Ni2 126.3(4) . .
C19 O4 Ni2 125.6(4) . .
C22 O5 Ni2 126.0(4) . .
C24 O6 Ni2 124.2(4) . .
C37 O7 Ni3 124.5(4) 2_576 .
C40 O8 Ni3 124.7(4) . .
C6 N1 C8 104.6(5) . .
C6 N1 Ni1 127.7(4) . .
C8 N1 Ni1 127.6(4) . .
C6 N2 C7 105.4(5) . .
C6 N2 C9 127.8(5) . .
C7 N2 C9 126.9(5) . .
C13 N3 C14 107.2(5) . .
C13 N3 C12 125.8(5) . .
C14 N3 C12 127.0(5) . .
C13 N4 C15 103.6(5) . .
C13 N4 Ni2 127.6(4) . .
C15 N4 Ni2 128.6(4) . .
C26 N5 C28 104.8(5) . .
C26 N5 Ni2 129.6(4) . .
C28 N5 Ni2 125.1(4) . .
C26 N6 C27 106.7(5) . .
C26 N6 C29 126.7(5) . .
C27 N6 C29 126.4(5) . .
C33 N7 C34 107.0(5) . .
C33 N7 C32 126.0(5) . .
C34 N7 C32 126.9(5) . .
C33 N8 C35 104.9(5) . .
C33 N8 Ni3 126.2(4) . .
C35 N8 Ni3 128.8(4) . .
C2 C1 H1A 109.5 . .
C2 C1 H1B 109.5 . .
H1A C1 H1B 109.5 . .
C2 C1 H1C 109.5 . .
H1A C1 H1C 109.5 . .
H1B C1 H1C 109.5 . .
O1 C2 C3 124.9(5) . .
O1 C2 C1 116.3(5) . .
C3 C2 C1 118.8(5) . .
C4 C3 C2 127.8(5) . .
C4 C3 H3A 116.1 . .
C2 C3 H3A 116.1 . .
O2 C4 C3 125.0(5) . .
O2 C4 C5 115.7(5) . .
C3 C4 C5 119.3(5) . .
C4 C5 H5A 109.5 . .
C4 C5 H5B 109.5 . .
H5A C5 H5B 109.5 . .
C4 C5 H5C 109.5 . .
H5A C5 H5C 109.5 . .
H5B C5 H5C 109.5 . .
N1 C6 N2 112.5(5) . .
N1 C6 H6A 123.7 . .
N2 C6 H6A 123.7 . .
C8 C7 N2 106.6(5) . .
C8 C7 H7B 126.7 . .
N2 C7 H7B 126.7 . .
C7 C8 N1 110.9(5) . .
C7 C8 H8A 124.6 . .
N1 C8 H8A 124.6 . .
N2 C9 C10 112.7(5) . .
N2 C9 H9A 109 . .
C10 C9 H9A 109 . .
N2 C9 H9B 109 . .
C10 C9 H9B 109 . .
H9A C9 H9B 107.8 . .
C9 C10 C11 110.9(5) . .
C9 C10 H10A 109.5 . .
C11 C10 H10A 109.5 . .
C9 C10 H10B 109.5 . .
C11 C10 H10B 109.5 . .
H10A C10 H10B 108 . .
C12 C11 C10 114.2(5) . .
C12 C11 H11A 108.7 . .
C10 C11 H11A 108.7 . .
C12 C11 H11B 108.7 . .
C10 C11 H11B 108.7 . .
H11A C11 H11B 107.6 . .
N3 C12 C11 113.3(5) . .
N3 C12 H12A 108.9 . .
C11 C12 H12A 108.9 . .
N3 C12 H12B 108.9 . .
C11 C12 H12B 108.9 . .
H12A C12 H12B 107.7 . .
N4 C13 N3 112.6(6) . .
N4 C13 H13A 123.7 . .
N3 C13 H13A 123.7 . .
C15 C14 N3 106.2(5) . .
C15 C14 H14A 126.9 . .
N3 C14 H14A 126.9 . .
C14 C15 N4 110.4(6) . .
C14 C15 H15A 124.8 . .
N4 C15 H15A 124.8 . .
C17 C16 H16A 109.5 . .
C17 C16 H16B 109.5 . .
H16A C16 H16B 109.5 . .
C17 C16 H16C 109.5 . .
H16A C16 H16C 109.5 . .
H16B C16 H16C 109.5 . .
O3 C17 C18 125.6(6) . .
O3 C17 C16 116.3(6) . .
C18 C17 C16 118.1(6) . .
C19 C18 C17 126.1(6) . .
C19 C18 H18A 116.9 . .
C17 C18 H18A 116.9 . .
O4 C19 C18 126.1(6) . .
O4 C19 C20 115.5(6) . .
C18 C19 C20 118.4(6) . .
C19 C20 H20A 109.5 . .
C19 C20 H20B 109.5 . .
H20A C20 H20B 109.5 . .
C19 C20 H20C 109.5 . .
H20A C20 H20C 109.5 . .
H20B C20 H20C 109.5 . .
C22 C21 H21A 109.5 . .
C22 C21 H21B 109.5 . .
H21A C21 H21B 109.5 . .
C22 C21 H21C 109.5 . .
H21A C21 H21C 109.5 . .
H21B C21 H21C 109.5 . .
O5 C22 C23 125.4(5) . .
O5 C22 C21 116.8(6) . .
C23 C22 C21 117.9(6) . .
C24 C23 C22 125.3(6) . .
C24 C23 H23A 117.3 . .
C22 C23 H23A 117.3 . .
O6 C24 C23 127.6(6) . .
O6 C24 C25 114.9(5) . .
C23 C24 C25 117.6(5) . .
C24 C25 H25A 109.5 . .
C24 C25 H25B 109.5 . .
H25A C25 H25B 109.5 . .
C24 C25 H25C 109.5 . .
H25A C25 H25C 109.5 . .
H25B C25 H25C 109.5 . .
N5 C26 N6 111.7(5) . .
N5 C26 H26A 124.1 . .
N6 C26 H26A 124.1 . .
C28 C27 N6 106.0(6) . .
C28 C27 H27A 127 . .
N6 C27 H27A 127 . .
C27 C28 N5 110.7(6) . .
C27 C28 H28A 124.6 . .
N5 C28 H28A 124.6 . .
N6 C29 C30 112.4(5) . .
N6 C29 H29A 109.1 . .
C30 C29 H29A 109.1 . .
N6 C29 H29B 109.1 . .
C30 C29 H29B 109.1 . .
H29A C29 H29B 107.8 . .
C29 C30 C31 114.4(5) . .
C29 C30 H30A 108.7 . .
C31 C30 H30A 108.7 . .
C29 C30 H30B 108.7 . .
C31 C30 H30B 108.7 . .
H30A C30 H30B 107.6 . .
C32 C31 C30 110.0(5) . .
C32 C31 H31A 109.7 . .
C30 C31 H31A 109.7 . .
C32 C31 H31B 109.7 . .
C30 C31 H31B 109.7 . .
H31A C31 H31B 108.2 . .
N7 C32 C31 114.3(5) . .
N7 C32 H32A 108.7 . .
C31 C32 H32A 108.7 . .
N7 C32 H32B 108.7 . .
C31 C32 H32B 108.7 . .
H32A C32 H32B 107.6 . .
N8 C33 N7 111.8(5) . .
N8 C33 H33A 124.1 . .
N7 C33 H33A 124.1 . .
C35 C34 N7 106.7(5) . .
C35 C34 H34A 126.7 . .
N7 C34 H34A 126.7 . .
C34 C35 N8 109.5(5) . .
C34 C35 H35A 125.2 . .
N8 C35 H35A 125.2 . .
C37 C36 H36A 109.5 . .
C37 C36 H36B 109.5 . .
H36A C36 H36B 109.5 . .
C37 C36 H36C 109.5 . .
H36A C36 H36C 109.5 . .
H36B C36 H36C 109.5 . .
O7 C37 C38 126.4(6) 2_576 .
O7 C37 C36 115.1(6) 2_576 .
C38 C37 C36 118.5(5) . .
C37 C38 C40 126.1(5) . .
C37 C38 H38A 117 . .
C40 C38 H38A 117 . .
C40 C39 H39A 109.5 . .
C40 C39 H39B 109.5 . .
H39A C39 H39B 109.5 . .
C40 C39 H39C 109.5 . .
H39A C39 H39C 109.5 . .
H39B C39 H39C 109.5 . .
O8 C40 C38 126.3(6) . .
O8 C40 C39 115.6(6) . .
C38 C40 C39 118.1(5) . .
Cl1 C41 Cl3 110.0(4) . .
Cl1 C41 Cl2 109.8(3) . .
Cl3 C41 Cl2 107.7(4) . .
Cl1 C41 H41A 109.8 . .
Cl3 C41 H41A 109.8 . .
Cl2 C41 H41A 109.8 . .
Cl6 C42 Cl5 110.9(4) . .
Cl6 C42 Cl4 110.8(4) . .
Cl5 C42 Cl4 108.4(4) . .
Cl6 C42 H42A 108.9 . .
Cl5 C42 H42A 108.9 . .
Cl4 C42 H42A 108.9 . .
Cl8 C43 Cl7 111.9(5) . .
Cl8 C43 Cl9 110.0(5) . .
Cl7 C43 Cl9 112.3(5) . .
Cl8 C43 H43A 107.5 . .
Cl7 C43 H43A 107.5 . .
Cl9 C43 H43A 107.5 . .
Cl10 C44 Cl12 112.9(4) . .
Cl10 C44 Cl11 110.0(4) . .
Cl12 C44 Cl11 109.6(4) . .
Cl10 C44 H44A 108.1 . .
Cl12 C44 H44A 108.1 . .
Cl11 C44 H44A 108.1 . .
Cl13 C45 Cl14 111.8(4) . .
Cl13 C45 Cl15 108.8(4) . .
Cl14 C45 Cl15 109.4(4) . .
Cl13 C45 H45A 108.9 . .
Cl14 C45 H45A 108.9 . .
Cl15 C45 H45A 108.9 . .
Cl17 C46 Cl16 109.6(4) . .
Cl17 C46 Cl18 111.7(3) . .
Cl16 C46 Cl18 110.6(4) . .
Cl17 C46 H46A 108.3 . .
Cl16 C46 H46A 108.3 . .
Cl18 C46 H46A 108.3 . .
Cl21 C47 Cl19 110.1(3) . .
Cl21 C47 Cl20 110.6(3) . .
Cl19 C47 Cl20 109.6(4) . .
Cl21 C47 H47A 108.8 . .
Cl19 C47 H47A 108.8 . .
Cl20 C47 H47A 108.8 . .
Cl22 C48 Cl23 108.7(5) . .
Cl22 C48 Cl24 110.7(4) . .
Cl23 C48 Cl24 111.6(4) . .
Cl22 C48 H48A 108.6 . .
Cl23 C48 H48A 108.6 . .
Cl24 C48 H48A 108.6 . .
Cl26 C49 Cl25 111.4(4) . .
Cl26 C49 Cl27 110.2(4) . .
Cl25 C49 Cl27 109.6(4) . .
Cl26 C49 H49A 108.5 . .
Cl25 C49 H49A 108.5 . .
Cl27 C49 H49A 108.5 . .

loop_
_geom_bond_atom_site_label_1
_geom_bond_atom_site_label_2
_geom_bond_distance
_geom_bond_site_symmetry_2
Ni1 O1 2.046(4) .
Ni1 O1 2.046(4) 2_757
Ni1 O2 2.051(4) .
Ni1 O2 2.051(4) 2_757
Ni1 N1 2.101(5) .
Ni1 N1 2.101(5) 2_757
Ni2 O5 2.035(4) .
Ni2 O6 2.047(4) .
Ni2 O3 2.059(4) .
Ni2 O4 2.059(4) .
Ni2 N4 2.111(5) .
Ni2 N5 2.127(5) .
Ni3 O8 2.044(4) .
Ni3 O8 2.044(4) 2_576
Ni3 O7 2.044(4) .
Ni3 O7 2.044(4) 2_576
Ni3 N8 2.118(5) .
Ni3 N8 2.118(5) 2_576
Cl1 C41 1.760(7) .
Cl2 C41 1.796(7) .
Cl3 C41 1.774(7) .
Cl4 C42 1.780(7) .
Cl5 C42 1.778(7) .
Cl6 C42 1.748(7) .
Cl7 C43 1.744(10) .
Cl8 C43 1.729(9) .
Cl9 C43 1.768(9) .
Cl10 C44 1.730(8) .
Cl11 C44 1.788(7) .
Cl12 C44 1.753(7) .
Cl13 C45 1.749(8) .
Cl14 C45 1.759(7) .
Cl15 C45 1.794(8) .
Cl16 C46 1.762(6) .
Cl17 C46 1.765(7) .
Cl18 C46 1.772(7) .
Cl19 C47 1.775(7) .
Cl20 C47 1.779(6) .
Cl21 C47 1.752(7) .
Cl22 C48 1.744(8) .
Cl23 C48 1.765(7) .
Cl24 C48 1.780(8) .
Cl25 C49 1.766(7) .
Cl26 C49 1.761(7) .
Cl27 C49 1.781(7) .
O1 C2 1.266(6) .
O2 C4 1.274(6) .
O3 C17 1.263(7) .
O4 C19 1.277(8) .
O5 C22 1.269(7) .
O6 C24 1.265(7) .
O7 C37 1.268(7) 2_576
O8 C40 1.271(7) .
N1 C6 1.328(7) .
N1 C8 1.383(7) .
N2 C6 1.364(7) .
N2 C7 1.398(7) .
N2 C9 1.452(7) .
N3 C13 1.345(8) .
N3 C14 1.366(8) .
N3 C12 1.490(7) .
N4 C13 1.335(7) .
N4 C15 1.393(8) .
N5 C26 1.331(7) .
N5 C28 1.366(8) .
N6 C26 1.358(8) .
N6 C27 1.371(8) .
N6 C29 1.474(7) .
N7 C33 1.364(7) .
N7 C34 1.363(8) .
N7 C32 1.489(7) .
N8 C33 1.322(7) .
N8 C35 1.395(7) .
C1 C2 1.504(9) .
C1 H1A 0.96 .
C1 H1B 0.96 .
C1 H1C 0.96 .
C2 C3 1.422(8) .
C3 C4 1.395(9) .
C3 H3A 0.93 .
C4 C5 1.518(8) .
C5 H5A 0.96 .
C5 H5B 0.96 .
C5 H5C 0.96 .
C6 H6A 0.93 .
C7 C8 1.345(8) .
C7 H7B 0.93 .
C8 H8A 0.93 .
C9 C10 1.536(8) .
C9 H9A 0.97 .
C9 H9B 0.97 .
C10 C11 1.557(8) .
C10 H10A 0.97 .
C10 H10B 0.97 .
C11 C12 1.516(9) .
C11 H11A 0.97 .
C11 H11B 0.97 .
C12 H12A 0.97 .
C12 H12B 0.97 .
C13 H13A 0.93 .
C14 C15 1.364(9) .
C14 H14A 0.93 .
C15 H15A 0.93 .
C16 C17 1.520(9) .
C16 H16A 0.96 .
C16 H16B 0.96 .
C16 H16C 0.96 .
C17 C18 1.425(9) .
C18 C19 1.411(9) .
C18 H18A 0.93 .
C19 C20 1.539(9) .
C20 H20A 0.96 .
C20 H20B 0.96 .
C20 H20C 0.96 .
C21 C22 1.535(8) .
C21 H21A 0.96 .
C21 H21B 0.96 .
C21 H21C 0.96 .
C22 C23 1.427(9) .
C23 C24 1.408(8) .
C23 H23A 0.93 .
C24 C25 1.535(9) .
C25 H25A 0.96 .
C25 H25B 0.96 .
C25 H25C 0.96 .
C26 H26A 0.93 .
C27 C28 1.364(9) .
C27 H27A 0.93 .
C28 H28A 0.93 .
C29 C30 1.526(9) .
C29 H29A 0.97 .
C29 H29B 0.97 .
C30 C31 1.545(8) .
C30 H30A 0.97 .
C30 H30B 0.97 .
C31 C32 1.516(9) .
C31 H31A 0.97 .
C31 H31B 0.97 .
C32 H32A 0.97 .
C32 H32B 0.97 .
C33 H33A 0.93 .
C34 C35 1.366(9) .
C34 H34A 0.93 .
C35 H35A 0.93 .
C36 C37 1.532(9) .
C36 H36A 0.96 .
C36 H36B 0.96 .
C36 H36C 0.96 .
C37 O7 1.268(7) 2_576
C37 C38 1.408(9) .
C38 C40 1.408(9) .
C38 H38A 0.93 .
C39 C40 1.512(9) .
C39 H39A 0.96 .
C39 H39B 0.96 .
C39 H39C 0.96 .
C41 H41A 0.98 .
C42 H42A 0.98 .
C43 H43A 0.98 .
C44 H44A 0.98 .
C45 H45A 0.98 .
C46 H46A 0.98 .
C47 H47A 0.98 .
C48 H48A 0.98 .
C49 H49A 0.98 .

loop_
_geom_torsion_atom_site_label_1
_geom_torsion_atom_site_label_2
_geom_torsion_atom_site_label_3
_geom_torsion_atom_site_label_4
_geom_torsion
_geom_torsion_site_symmetry_1
Ni1 O1 C2 C3 -0.1(8) .
Ni1 O1 C2 C1 179.5(4) .
O1 C2 C3 C4 1.5(10) .
C1 C2 C3 C4 -178.0(6) .
Ni1 O2 C4 C3 -2.2(8) .
Ni1 O2 C4 C5 177.8(4) .
C2 C3 C4 O2 -0.3(10) .
C2 C3 C4 C5 179.8(6) .
C8 N1 C6 N2 -0.9(7) .
Ni1 N1 C6 N2 -176.3(4) .
C7 N2 C6 N1 0.7(7) .
C9 N2 C6 N1 180.0(5) .
C6 N2 C7 C8 -0.2(7) .
C9 N2 C7 C8 -179.5(6) .
N2 C7 C8 N1 -0.3(7) .
C6 N1 C8 C7 0.7(7) .
Ni1 N1 C8 C7 176.1(4) .
C6 N2 C9 C10 93.8(7) .
C7 N2 C9 C10 -87.1(7) .
N2 C9 C10 C11 179.3(5) .
C9 C10 C11 C12 174.5(5) .
C13 N3 C12 C11 72.8(7) .
C14 N3 C12 C11 -106.8(7) .
C10 C11 C12 N3 61.6(7) .
C15 N4 C13 N3 -0.3(6) .
Ni2 N4 C13 N3 -175.4(4) .
C14 N3 C13 N4 -0.6(7) .
C12 N3 C13 N4 179.7(5) .
C13 N3 C14 C15 1.2(6) .
C12 N3 C14 C15 -179.1(5) .
N3 C14 C15 N4 -1.4(7) .
C13 N4 C15 C14 1.0(7) .
Ni2 N4 C15 C14 176.1(4) .
Ni2 O3 C17 C18 0.0(8) .
Ni2 O3 C17 C16 -178.4(4) .
O3 C17 C18 C19 -1.2(10) .
C16 C17 C18 C19 177.2(6) .
Ni2 O4 C19 C18 2.4(8) .
Ni2 O4 C19 C20 -179.7(4) .
C17 C18 C19 O4 -0.1(10) .
C17 C18 C19 C20 -178.0(6) .
Ni2 O5 C22 C23 -2.8(8) .
Ni2 O5 C22 C21 178.5(4) .
O5 C22 C23 C24 0.1(10) .
C21 C22 C23 C24 178.8(6) .
Ni2 O6 C24 C23 -4.8(9) .
Ni2 O6 C24 C25 175.1(4) .
C22 C23 C24 O6 4.2(10) .
C22 C23 C24 C25 -175.6(6) .
C28 N5 C26 N6 -1.1(7) .
Ni2 N5 C26 N6 170.9(4) .
C27 N6 C26 N5 1.2(7) .
C29 N6 C26 N5 176.7(5) .
C26 N6 C27 C28 -0.7(7) .
C29 N6 C27 C28 -176.2(6) .
N6 C27 C28 N5 0.0(8) .
C26 N5 C28 C27 0.7(8) .
Ni2 N5 C28 C27 -171.9(5) .
C26 N6 C29 C30 -77.7(7) .
C27 N6 C29 C30 97.0(8) .
N6 C29 C30 C31 -55.3(8) .
C29 C30 C31 C32 -173.8(5) .
C33 N7 C32 C31 -94.6(7) .
C34 N7 C32 C31 88.8(8) .
C30 C31 C32 N7 -177.8(5) .
C35 N8 C33 N7 -0.5(7) .
Ni3 N8 C33 N7 178.3(4) .
C34 N7 C33 N8 0.8(7) .
C32 N7 C33 N8 -176.3(5) .
C33 N7 C34 C35 -0.7(7) .
C32 N7 C34 C35 176.4(6) .
N7 C34 C35 N8 0.4(7) .
C33 N8 C35 C34 0.0(7) .
Ni3 N8 C35 C34 -178.8(4) .
O7 C37 C38 C40 3.5(11) 2_576
C36 C37 C38 C40 -175.0(6) .
Ni3 O8 C40 C38 3.8(8) .
Ni3 O8 C40 C39 -175.2(4) .
C37 C38 C40 O8 -0.7(11) .
C37 C38 C40 C39 178.3(6) .
